data_4342352
loop_
_publ_author_name
'Nagatani, Hiraku'
'Suzuki, Issei'
'Kita, Masao'
'Tanaka, Masahiko'
'Katsuya, Yoshio'
'Sakata, Osami'
'Miyoshi, Shogo'
'Yamaguchi, Shu'
'Omata, Takahisa'

_publ_section_title
;
 Structural and Thermal Properties of Ternary Narrow-Gap Oxide
 Semiconductor; Wurtzite-Derived \b-CuGaO2.
;
_journal_issue 4
_journal_name_full 'Inorganic chemistry'
_journal_page_first 1698
_journal_page_last 1704
_journal_paper_doi 10.1021/ic502659e
_journal_volume 54
_journal_year 2015
_chemical_formula_moiety 'Cu Ga O2'
_chemical_formula_sum 'Cu Ga O2'
_chemical_formula_weight 165.268
_space_group_IT_number 33
_symmetry_cell_setting orthorhombic
_symmetry_Int_Tables_number 33
_symmetry_space_group_name_Hall 'P 2c -2n'
_symmetry_space_group_name_H-M 'P n a 21'
_cell_angle_alpha 90
_cell_angle_beta 90
_cell_angle_gamma 90
_cell_formula_units_Z 4
_cell_length_a 5.46004(1)
_cell_length_b 6.61013(2)
_cell_length_c 5.27417(1)
_cell_measurement_temperature 293
_cell_volume 190.3531(8)
_diffrn_ambient_temperature 293
_diffrn_measured_fraction_theta_full 1.0
_diffrn_radiation_source 'synchrotron radiation'
_diffrn_radiation_type 'synchrotron radiation'
_diffrn_radiation_wavelength 0.65273
_diffrn_reflns_number 393
_diffrn_reflns_theta_full 60
_diffrn_reflns_theta_max 60
_pd_phase_name \b-CuGaO2
_reflns_number_gt 0
_reflns_number_total 393
_cod_data_source_file ic502659e_si_002.cif
_cod_data_source_block \b-CuGaO2
_cod_depositor_comments
;
The following automatic conversions were performed:

'_geom_bond_publ_flag' value 'N' changed to 'n' according to
/usr/data/users/saulius/crontab/automatic-downloads/rss-feeds/ACS/lib/dictionaries/cif_core.dic
dictionary named 'cif_core.dic' version 2.4.2 from 2011-04-26 (8
times).

'_geom_angle_publ_flag' value 'N' changed to 'n' according to
/usr/data/users/saulius/crontab/automatic-downloads/rss-feeds/ACS/lib/dictionaries/cif_core.dic
dictionary named 'cif_core.dic' version 2.4.2 from 2011-04-26 (12
times).

Automatic conversion script
Id: cif_fix_values 3008 2015-01-20 13:52:24Z robertas 

 Adding full bibliography for 4342352.cif.
;
_cod_original_cell_volume 190.3531(7)
_cod_original_sg_symbol_Hall P_2c_-2n
_cod_database_code 4342352

loop_
_symmetry_equiv_pos_as_xyz
'x, y, z'
'-x, -y, z+1/2'
'x+1/2, -y+1/2, z'
'-x+1/2, y+1/2, z+1/2'

loop_
_atom_site_label
_atom_site_occupancy
_atom_site_fract_x
_atom_site_fract_y
_atom_site_fract_z
_atom_site_adp_type
_atom_site_B_iso_or_equiv
_atom_site_type_symbol
_atom_site_symmetry_multiplicity
Cu1 1.0 0.4414(1) 0.1285(4) 0.5046(5) Biso 1.95(2) Cu 4
Ga1 1.0 0.0782(1) 0.1233(3) 0 Biso 0.56(1) Ga 4
O1 1.0 0.4071(6) 0.1408(11) 0.9094(6) Biso 0.51(9) O 4
O2 1.0 0.4418(7) 0.6002(10) 0.8488(6) Biso 0.39(9) O 4

loop_
_atom_type_symbol
_atom_type_number_in_cell
Cu 4.0
Ga 4.0
O 8.0

loop_
_geom_angle_atom_site_label_1
_geom_angle_atom_site_label_2
_geom_angle_atom_site_label_3
_geom_angle
_geom_angle_site_symmetry_1
_geom_angle_site_symmetry_3
_geom_angle_publ_flag
O1 Cu1 O2 106.5(1) . 4_544 n
O1 Cu1 O1 108.4(2) . 2_654 n
O1 Cu1 O2 112.9(2) . 2_664 n
O2 Cu1 O1 102.5(2) 4_544 2_654 n
O2 Cu1 O2 102.3(2) 4_544 2_664 n
O1 Cu1 O2 122.4(2) 2_654 2_664 n
O1 Ga1 O2 108.5(2) 1_554 4_544 n
O1 Ga1 O1 111.3(1) 1_554 3_454 n
O1 Ga1 O2 109.2(2) 1_554 3_454 n
O2 Ga1 O1 107.0(1) 4_544 3_454 n
O2 Ga1 O2 110.0(1) 4_544 3_454 n
O1 Ga1 O2 110.8(2) 3_454 3_454 n

loop_
_geom_bond_atom_site_label_1
_geom_bond_atom_site_label_2
_geom_bond_distance
_geom_bond_site_symmetry_2
_geom_bond_publ_flag
Cu1 O1 2.145(5) . n
Cu1 O1 2.026(7) 2_654 n
Cu1 O2 2.256(5) 4_544 n
Cu1 O2 2.073(7) 2_664 n
Ga1 O1 1.862(4) 1_554 n
Ga1 O1 1.880(7) 3_454 n
Ga1 O2 1.849(4) 4_544 n
Ga1 O2 1.837(6) 3_454 n
